data_7106573
loop_
_publ_author_name
'Saul H. Lapidus'
'Amber C. McConnell'
'Peter W. Stephens'
'Joel S. Miller'

_publ_section_title
;
 Structure and magnetic ordering of a 2-D MnII(TCNE)I(OH2) (TCNE =
 tetracyanoethylene) organic-based magnet (Tc = 171 K)
;
_journal_name_full Chem.Commun.
_journal_page_first 7602
_journal_paper_doi 10.1039/c1cc10478k
_journal_volume 47
_journal_year 2011
_chemical_formula_moiety 'C6 I Mn N4 O'
_chemical_formula_sum 'C6 I Mn N4 O'
_chemical_formula_weight 325.94
_space_group_IT_number 62
_space_group_name_H-M_alt 'P n a m'
_symmetry_cell_setting orthorhombic
_symmetry_space_group_name_Hall '-P 2c 2n'
_symmetry_space_group_name_H-M 'P n a m'
_cell_angle_alpha 90
_cell_angle_beta 90
_cell_angle_gamma 90
_cell_formula_units_Z 4
_cell_length_a 12.71226(38)
_cell_length_b 9.99610(30)
_cell_length_c 7.62678(23)
_cell_measurement_temperature 300
_cell_volume 969.16(5)
_computing_cell_refinement TOPAS-Academic
_computing_data_collection SPEC
_computing_data_reduction TOPAS-Academic
_computing_structure_refinement TOPAS-Academic
_computing_structure_solution TOPAS-Academic
_diffrn_ambient_temperature 300
_diffrn_detector 'NaI scintillation counter'
_diffrn_measurement_device_type 'Huber diffractometer'
_diffrn_radiation_monochromator 'Si(111) channel cut'
_diffrn_radiation_type synchrotron
_diffrn_radiation_wavelength 0.699942
_diffrn_source synchrotron
_exptl_crystal_density_diffrn 2.23380
_exptl_crystal_density_method 'not measured'
_pd_block_diffractogram_id ACM2001_glass
_pd_instr_location
;
X16C, National Synchrotron Light Source, Brookhaven National Laboratory
;
_pd_meas_2theta_range_inc 0.005
_pd_meas_2theta_range_max 40.0
_pd_meas_2theta_range_min 4.5
_pd_meas_number_of_points 7101
_pd_meas_scan_method step
_pd_proc_2theta_range_inc 0.005
_pd_proc_2theta_range_max 40.0
_pd_proc_2theta_range_min 4.5
_pd_proc_ls_background_function
;
1 Pearson-Voight peaks and Chebyshev polynomial with 7 coefficients
;
_pd_proc_ls_pref_orient_corr
;
none
;
_pd_proc_ls_profile_function
;
Simple_Axial_model function with Rp=9999,Rs=330 in TOPAS-Academic
;
_pd_proc_ls_prof_R_factor 0.04999
_pd_proc_ls_prof_wR_expected 0.04909
_pd_proc_ls_prof_wR_factor 0.06329
_pd_proc_wavelength 0.699942
_pd_spec_mounting
;
capillary
;
_pd_spec_mount_mode transmission
_pd_spec_shape cylinder
_refine_ls_goodness_of_fit_all 1.289
_refine_ls_number_parameters 42
_refine_ls_weighting_details 1/(sigma*sigma)
_refine_ls_weighting_scheme sigma
_cod_data_source_file c1cc10478k.txt
_cod_data_source_block ACM2001_glass
_cod_original_cell_volume 969.159(50)
_cod_database_code 7106573

loop_
_symmetry_equiv_pos_site_id
_symmetry_equiv_pos_as_xyz
1 'x, y, z'
2 '-x, -y, z+1/2'
3 'x+1/2, -y+1/2, -z+1/2'
4 '-x+1/2, y+1/2, -z'
5 '-x, -y, -z'
6 'x, y, -z+1/2'
7 '-x+1/2, y+1/2, z+1/2'
8 'x+1/2, -y+1/2, z'

loop_
_atom_site_label
_atom_site_type_symbol
_atom_site_symmetry_multiplicity
_atom_site_fract_x
_atom_site_fract_y
_atom_site_fract_z
_atom_site_occupancy
_atom_site_B_iso_or_equiv
O1 O 4 0.32799(61) 0.50518(90) 0.25 1 1.22(24)
Mn1 Mn 4 0.23137(18) 0.69412(25) 0.25 1 1.723(72)
I1 I 4 0.11085(10) 0.93153(15) 0.25 1 4.128(47)
C1 C 4 0.53342 0.85027 0.75 1 1.50(13)
C2 C 4 0.43166 0.80557 0.75 1 1.50(13)
C3 C 8 0.37492 0.78065 0.59477 1 1.50(13)
C4 C 8 0.59015 0.87519 0.59477 1 1.50(13)
N1 N 8 0.33505 0.76314 0.46297 1 1.50(13)
N2 N 8 0.63006 0.89270 0.46297 1 1.50(13)

loop_
_geom_angle_atom_site_label_1
_geom_angle_atom_site_label_2
_geom_angle_atom_site_label_3
_geom_angle
_geom_angle_site_symmetry_1
_geom_angle_site_symmetry_2
_geom_angle_site_symmetry_3
_geom_angle_publ_flag
I1 Mn1 O1 179.81(21) . . . yes
I1 Mn1 N1 93.52(25) . . . yes
I1 Mn1 N2 90.77(53) . . 3_465 yes
I1 Mn1 N2 90.77(53) . . 8_465 yes
I1 Mn1 N1 93.52(25) . . 6_555 yes
O1 Mn1 N1 86.35(29) . . . yes
O1 Mn1 N2 89.36(55) . . 3_465 yes
O1 Mn1 N2 89.36(55) . . 8_465 yes
O1 Mn1 N1 86.35(29) . . 6_555 yes
N1 Mn1 N2 175.50(42) . . 3_465 yes
N1 Mn1 N2 86.0(13) . . 8_465 yes
N1 Mn1 N1 95.0(16) . . 6_555 yes
N2 Mn1 N2 92.6(11) 3_465 . 8_465 yes
N1 Mn1 N2 86.0(13) 6_555 . 3_465 yes
N1 Mn1 N2 175.50(42) 6_555 . 8_465 yes
Mn1 N1 C3 164.80(16) . . . yes
Mn1 N2 C4 146.44(19) 3_565 . . yes
C2 C1 C4 122.81(49) . . . yes
C2 C1 C4 122.81(49) . . 6_556 yes
C4 C1 C4 114.39(99) . . 6_556 yes
C1 C2 C3 122.81(49) . . . yes
C1 C2 C3 122.81(49) . . 6_556 yes
C3 C2 C3 114.39(99) . . 6_556 yes
N1 C3 C2 175.27(87) . . . yes
N2 C4 C1 175.27(87) . . . yes

loop_
_geom_bond_atom_site_label_1
_geom_bond_atom_site_label_2
_geom_bond_distance
_geom_bond_site_symmetry_1
_geom_bond_site_symmetry_2
_geom_bond_publ_flag
I1 Mn1 2.8248(28) . . yes
Mn1 O1 2.2529(91) . . yes
Mn1 N1 2.203(18) . . yes
Mn1 N1 2.203(18) . 6_555 yes
Mn1 N2 2.248(11) . 3_465 yes
Mn1 N2 2.248(11) . 8_465 yes
N1 C3 1.1393(64) . . yes
N2 C4 1.1393(64) . . yes
C1 C2 1.368(20) . . yes
C1 C4 1.4085(81) . . yes
C1 C4 1.4085(81) . 6_556 yes
C2 C3 1.4085(81) . . yes
C2 C3 1.4085(81) . 6_556 yes
